data_1540473
loop_
_publ_author_name
'Xue, peng chong'
'Wang, Panpan'
'Chen, Peng'
'Yao, Boqi'
'Gong, Peng'
'sun, Jiabao'
'zhang, Zhenqi'
'Lu, Ran'

_publ_section_title
;
 Bright persistent luminescence from pure organic molecules through
 moderate intermolecular heavy atom effect
;
_journal_name_full 'Chem. Sci.'
_journal_paper_doi 10.1039/C5SC03739E
_journal_year 2015
_chemical_formula_sum 'C18 H20 Br N'
_chemical_formula_weight 330.25
_chemical_name_systematic
; 
 ? 
;
_space_group_IT_number 61
_symmetry_cell_setting orthorhombic
_symmetry_space_group_name_Hall '-P 2ac 2ab'
_symmetry_space_group_name_H-M 'P b c a'
_atom_sites_solution_hydrogens geom
_atom_sites_solution_primary direct
_atom_sites_solution_secondary difmap
_audit_block_doi 10.5517/cc1jpz28
_audit_creation_method SHELXL-97
_audit_update_record
;
2015-08-31 deposited with the CCDC.
2015-11-02 downloaded from the CCDC.
;
_cell_angle_alpha 90.00
_cell_angle_beta 90.00
_cell_angle_gamma 90.00
_cell_formula_units_Z 8
_cell_length_a 16.319(3)
_cell_length_b 8.0724(16)
_cell_length_c 24.455(5)
_cell_measurement_temperature 293(2)
_cell_volume 3221.5(11)
_computing_cell_refinement RAPID-AUTO
_computing_data_collection 'RAPID-AUTO (Rigaku Corporation, 1998)'
_computing_data_reduction 'CrystalStructure (Rigaku/MSC and Rigaku Corporation, 2002)'
_computing_molecular_graphics 'ORTEP-II (Johnson, 1976)'
_computing_publication_material SHELXL-97
_computing_structure_refinement 'SHELXL-97 (Sheldrick, 1997)'
_computing_structure_solution 'SHELXS-97 (Sheldrick, 1990)'
_diffrn_ambient_temperature 293(2)
_diffrn_measured_fraction_theta_full 0.996
_diffrn_measured_fraction_theta_max 0.996
_diffrn_measurement_device_type 'Rigaku RAXIS-RAPID'
_diffrn_measurement_method '\w scan'
_diffrn_radiation_monochromator graphite
_diffrn_radiation_source 'fine-focus sealed tube'
_diffrn_radiation_type MoK\a
_diffrn_radiation_wavelength 0.71073
_diffrn_reflns_av_R_equivalents 0.1764
_diffrn_reflns_av_sigmaI/netI 0.1022
_diffrn_reflns_limit_h_max 21
_diffrn_reflns_limit_h_min -21
_diffrn_reflns_limit_k_max 9
_diffrn_reflns_limit_k_min -10
_diffrn_reflns_limit_l_max 31
_diffrn_reflns_limit_l_min -31
_diffrn_reflns_number 27947
_diffrn_reflns_theta_full 27.48
_diffrn_reflns_theta_max 27.48
_diffrn_reflns_theta_min 3.00
_exptl_absorpt_coefficient_mu 2.543
_exptl_absorpt_correction_T_max 0.700
_exptl_absorpt_correction_T_min 0.690
_exptl_crystal_colour colorless
_exptl_crystal_density_diffrn 1.362
_exptl_crystal_density_method 'not measured'
_exptl_crystal_description block
_exptl_crystal_F_000 1360
_exptl_crystal_size_max 0.15
_exptl_crystal_size_mid 0.14
_exptl_crystal_size_min 0.14
_refine_diff_density_max 0.564
_refine_diff_density_min -0.852
_refine_diff_density_rms 0.171
_refine_ls_extinction_method none
_refine_ls_goodness_of_fit_ref 1.018
_refine_ls_hydrogen_treatment mixed
_refine_ls_matrix_type full
_refine_ls_number_parameters 181
_refine_ls_number_reflns 3687
_refine_ls_number_restraints 0
_refine_ls_restrained_S_all 1.018
_refine_ls_R_factor_all 0.1730
_refine_ls_R_factor_gt 0.0730
_refine_ls_shift/su_max 0.000
_refine_ls_shift/su_mean 0.000
_refine_ls_structure_factor_coef Fsqd
_refine_ls_weighting_details 'calc w=1/[\s^2^(Fo^2^)+(0.0686P)^2^+1.8047P] where P=(Fo^2^+2Fc^2^)/3'
_refine_ls_weighting_scheme calc
_refine_ls_wR_factor_gt 0.1453
_refine_ls_wR_factor_ref 0.1820
_reflns_number_gt 1672
_reflns_number_total 3687
_reflns_threshold_expression >2sigma(I)
_cod_data_source_file c5sc03739e4.cif
_cod_data_source_block c
_cod_original_sg_symbol_H-M Pbca
_cod_database_code 1540473

loop_
_symmetry_equiv_pos_as_xyz
'x, y, z'
'-x+1/2, -y, z+1/2'
'x+1/2, -y+1/2, -z'
'-x, y+1/2, -z+1/2'
'-x, -y, -z'
'x-1/2, y, -z-1/2'
'-x-1/2, y-1/2, z'
'x, -y-1/2, z-1/2'

loop_
_atom_site_label
_atom_site_type_symbol
_atom_site_fract_x
_atom_site_fract_y
_atom_site_fract_z
_atom_site_U_iso_or_equiv
_atom_site_adp_type
_atom_site_occupancy
_atom_site_symmetry_multiplicity
_atom_site_calc_flag
_atom_site_refinement_flags
Br1 Br 0.34276(4) -0.30007(8) -0.02247(3) 0.1179(4) Uani 1 1 d .
N1 N 0.4226(2) 0.6295(4) 0.15087(15) 0.0728(10) Uani 1 1 d .
C18 C 0.3915(3) 0.7155(5) 0.19488(18) 0.0685(11) Uani 1 1 d .
C17 C 0.3191(3) 0.6920(6) 0.2225(2) 0.0831(14) Uani 1 1 d .
H17A H 0.2829 0.6080 0.2128 0.100 Uiso 1 1 calc R
C16 C 0.3021(4) 0.7979(7) 0.2652(2) 0.1012(17) Uani 1 1 d .
H16A H 0.2538 0.7842 0.2849 0.121 Uiso 1 1 calc R
C15 C 0.3553(4) 0.9241(8) 0.2795(2) 0.1068(19) Uani 1 1 d .
H15A H 0.3424 0.9934 0.3086 0.128 Uiso 1 1 calc R
C14 C 0.4265(4) 0.9480(6) 0.2514(2) 0.0978(17) Uani 1 1 d .
H14A H 0.4619 1.0335 0.2611 0.117 Uiso 1 1 calc R
C13 C 0.4456(3) 0.8438(5) 0.20825(19) 0.0731(12) Uani 1 1 d .
C12 C 0.5132(3) 0.8317(5) 0.1714(2) 0.0757(13) Uani 1 1 d .
C11 C 0.5858(4) 0.9206(7) 0.1640(3) 0.1022(18) Uani 1 1 d .
H11A H 0.5981 1.0107 0.1863 0.123 Uiso 1 1 calc R
C10 C 0.6388(4) 0.8726(10) 0.1232(3) 0.118(2) Uani 1 1 d .
H10A H 0.6872 0.9310 0.1178 0.141 Uiso 1 1 calc R
C9 C 0.6206(4) 0.7377(10) 0.0900(3) 0.1130(19) Uani 1 1 d .
H9A H 0.6575 0.7075 0.0628 0.136 Uiso 1 1 calc R
C8 C 0.5511(4) 0.6492(7) 0.0963(2) 0.0925(15) Uani 1 1 d .
H8A H 0.5401 0.5586 0.0740 0.111 Uiso 1 1 calc R
C7 C 0.4965(3) 0.6971(5) 0.13689(19) 0.0749(12) Uani 1 1 d .
C6 C 0.3843(3) 0.4866(5) 0.12493(18) 0.0768(12) Uani 1 1 d .
H6A H 0.4046 0.4771 0.0878 0.092 Uiso 1 1 calc R
H6B H 0.3256 0.5051 0.1230 0.092 Uiso 1 1 calc R
C5 C 0.3999(3) 0.3255(5) 0.15449(19) 0.0813(13) Uani 1 1 d .
H5A H 0.3816 0.3356 0.1921 0.098 Uiso 1 1 calc R
H5B H 0.4583 0.3033 0.1549 0.098 Uiso 1 1 calc R
C4 C 0.3555(3) 0.1808(5) 0.1275(2) 0.0784(13) Uani 1 1 d .
H4A H 0.3511 0.0912 0.1537 0.094 Uiso 1 1 calc R
H4B H 0.3004 0.2157 0.1181 0.094 Uiso 1 1 calc R
C3 C 0.3965(3) 0.1168(5) 0.07715(18) 0.0790(12) Uani 1 1 d .
H3A H 0.4527 0.0879 0.0857 0.095 Uiso 1 1 calc R
H3B H 0.3975 0.2036 0.0497 0.095 Uiso 1 1 calc R
C2 C 0.3527(3) -0.0355(5) 0.0536(2) 0.0790(13) Uani 1 1 d .
H2A H 0.3464 -0.1179 0.0822 0.095 Uiso 1 1 calc R
H2B H 0.2985 -0.0037 0.0413 0.095 Uiso 1 1 calc R
C1 C 0.3984(3) -0.1085(6) 0.0076(2) 0.0898(14) Uani 1 1 d .
H1A H 0.4525 -0.1409 0.0201 0.108 Uiso 1 1 calc R
H1B H 0.4051 -0.0258 -0.0208 0.108 Uiso 1 1 calc R

loop_
_atom_site_aniso_label
_atom_site_aniso_U_11
_atom_site_aniso_U_22
_atom_site_aniso_U_33
_atom_site_aniso_U_23
_atom_site_aniso_U_13
_atom_site_aniso_U_12
Br1 0.1257(6) 0.0988(5) 0.1293(6) -0.0353(4) -0.0129(4) -0.0116(3)
N1 0.077(3) 0.0599(19) 0.082(2) -0.0055(19) -0.009(2) 0.0019(19)
C18 0.068(3) 0.058(2) 0.079(3) -0.007(2) -0.018(3) 0.012(2)
C17 0.072(3) 0.085(3) 0.093(4) -0.010(3) -0.019(3) 0.014(3)
C16 0.084(4) 0.123(4) 0.096(4) -0.017(4) -0.008(3) 0.032(3)
C15 0.115(5) 0.105(4) 0.100(4) -0.037(3) -0.024(4) 0.037(4)
C14 0.115(5) 0.076(3) 0.103(4) -0.017(3) -0.044(4) 0.017(3)
C13 0.079(3) 0.060(2) 0.080(3) -0.001(2) -0.028(3) 0.013(2)
C12 0.076(3) 0.062(3) 0.089(3) 0.012(2) -0.030(3) 0.001(2)
C11 0.105(4) 0.093(4) 0.108(4) 0.030(3) -0.042(4) -0.017(3)
C10 0.087(4) 0.144(6) 0.123(5) 0.058(5) -0.014(4) -0.024(4)
C9 0.103(5) 0.134(5) 0.102(4) 0.028(4) -0.001(4) 0.008(4)
C8 0.089(4) 0.093(3) 0.095(4) 0.024(3) -0.004(3) 0.006(3)
C7 0.077(3) 0.068(3) 0.079(3) 0.010(2) -0.013(3) 0.012(3)
C6 0.087(3) 0.063(2) 0.081(3) -0.010(2) -0.017(2) 0.005(2)
C5 0.095(3) 0.070(3) 0.079(3) -0.006(2) -0.011(3) 0.002(2)
C4 0.087(3) 0.067(3) 0.081(3) 0.000(2) -0.003(3) 0.002(2)
C3 0.079(3) 0.077(3) 0.081(3) -0.003(3) -0.003(3) -0.002(2)
C2 0.071(3) 0.069(3) 0.098(3) -0.006(3) -0.001(3) 0.001(2)
C1 0.090(4) 0.085(3) 0.093(3) -0.006(3) -0.003(3) -0.011(3)

loop_
_atom_type_symbol
_atom_type_description
_atom_type_scat_dispersion_real
_atom_type_scat_dispersion_imag
_atom_type_scat_source
C C 0.0033 0.0016 'International Tables Vol C Tables 4.2.6.8 and 6.1.1.4'
H H 0.0000 0.0000 'International Tables Vol C Tables 4.2.6.8 and 6.1.1.4'
Br Br -0.2901 2.4595 'International Tables Vol C Tables 4.2.6.8 and 6.1.1.4'
N N 0.0061 0.0033 'International Tables Vol C Tables 4.2.6.8 and 6.1.1.4'

loop_
_geom_angle_atom_site_label_1
_geom_angle_atom_site_label_2
_geom_angle_atom_site_label_3
_geom_angle
C7 N1 C18 108.7(4)
C7 N1 C6 125.8(4)
C18 N1 C6 125.5(4)
C17 C18 N1 129.2(4)
C17 C18 C13 122.0(4)
N1 C18 C13 108.8(4)
C18 C17 C16 117.4(5)
C18 C17 H17A 121.3
C16 C17 H17A 121.3
C17 C16 C15 121.5(6)
C17 C16 H16A 119.3
C15 C16 H16A 119.3
C14 C15 C16 120.8(5)
C14 C15 H15A 119.6
C16 C15 H15A 119.6
C15 C14 C13 119.3(5)
C15 C14 H14A 120.4
C13 C14 H14A 120.4
C14 C13 C18 119.1(5)
C14 C13 C12 134.1(5)
C18 C13 C12 106.8(4)
C11 C12 C7 119.0(5)
C11 C12 C13 134.6(5)
C7 C12 C13 106.4(4)
C10 C11 C12 118.8(6)
C10 C11 H11A 120.6
C12 C11 H11A 120.6
C11 C10 C9 120.7(6)
C11 C10 H10A 119.7
C9 C10 H10A 119.7
C8 C9 C10 121.9(6)
C8 C9 H9A 119.1
C10 C9 H9A 119.1
C9 C8 C7 118.2(6)
C9 C8 H8A 120.9
C7 C8 H8A 120.9
N1 C7 C8 129.3(5)
N1 C7 C12 109.3(4)
C8 C7 C12 121.4(5)
N1 C6 C5 113.6(3)
N1 C6 H6A 108.8
C5 C6 H6A 108.8
N1 C6 H6B 108.8
C5 C6 H6B 108.8
H6A C6 H6B 107.7
C6 C5 C4 111.9(4)
C6 C5 H5A 109.2
C4 C5 H5A 109.2
C6 C5 H5B 109.2
C4 C5 H5B 109.2
H5A C5 H5B 107.9
C3 C4 C5 114.2(4)
C3 C4 H4A 108.7
C5 C4 H4A 108.7
C3 C4 H4B 108.7
C5 C4 H4B 108.7
H4A C4 H4B 107.6
C4 C3 C2 112.2(4)
C4 C3 H3A 109.2
C2 C3 H3A 109.2
C4 C3 H3B 109.2
C2 C3 H3B 109.2
H3A C3 H3B 107.9
C1 C2 C3 111.8(4)
C1 C2 H2A 109.3
C3 C2 H2A 109.3
C1 C2 H2B 109.3
C3 C2 H2B 109.3
H2A C2 H2B 107.9
C2 C1 Br1 111.9(3)
C2 C1 H1A 109.2
Br1 C1 H1A 109.2
C2 C1 H1B 109.2
Br1 C1 H1B 109.2
H1A C1 H1B 107.9

loop_
_geom_bond_atom_site_label_1
_geom_bond_atom_site_label_2
_geom_bond_distance
Br1 C1 1.939(5)
N1 C7 1.367(6)
N1 C18 1.377(5)
N1 C6 1.458(5)
C18 C17 1.375(7)
C18 C13 1.400(6)
C17 C16 1.378(7)
C17 H17A 0.9300
C16 C15 1.383(8)
C16 H16A 0.9300
C15 C14 1.363(8)
C15 H15A 0.9300
C14 C13 1.385(7)
C14 H14A 0.9300
C13 C12 1.428(7)
C12 C11 1.397(7)
C12 C7 1.402(6)
C11 C10 1.376(8)
C11 H11A 0.9300
C10 C9 1.390(9)
C10 H10A 0.9300
C9 C8 1.349(8)
C9 H9A 0.9300
C8 C7 1.389(7)
C8 H8A 0.9300
C6 C5 1.509(6)
C6 H6A 0.9700
C6 H6B 0.9700
C5 C4 1.524(6)
C5 H5A 0.9700
C5 H5B 0.9700
C4 C3 1.492(6)
C4 H4A 0.9700
C4 H4B 0.9700
C3 C2 1.534(6)
C3 H3A 0.9700
C3 H3B 0.9700
C2 C1 1.472(6)
C2 H2A 0.9700
C2 H2B 0.9700
C1 H1A 0.9700
C1 H1B 0.9700
